data_2102959
loop_
_publ_author_name
'Roman Gajda'
'Andrzej Katrusiak'

_publ_contact_author_fax +48(61)8658008
_publ_contact_author_phone +48(61)8291443
_publ_section_title
;
 Compressed hydrogen-bond effects in the pressure-frozen chloroacetic
 acid
;
_journal_coeditor_code AV5090
_journal_date_accepted 2007-07-30
_journal_date_recd_electronic 2007-06-07
_journal_issue 6
_journal_name_full 'Acta Crystallographica Section B'
_journal_page_first 896
_journal_page_last 902
_journal_paper_category FA
_journal_paper_doi 10.1107/S0108768107037263
_journal_volume 63
_journal_year 2007
_chemical_formula_moiety 'C2 H2 O2 Cl2'
_chemical_formula_sum 'C2 H2 Cl2 O2'
_chemical_formula_weight 128.94
_chemical_melting_point 283
_chemical_name_systematic
;
 dichloroacetic acid
;
_space_group_IT_number 14
_symmetry_cell_setting monoclinic
_symmetry_space_group_name_Hall '-P 2yn'
_symmetry_space_group_name_H-M 'P 1 21/n 1'
_atom_sites_solution_hydrogens geom
_atom_sites_solution_primary direct
_atom_sites_solution_secondary difmap
_audit_creation_method SHELXL-97
_cell_angle_alpha 90.00
_cell_angle_beta 93.45(6)
_cell_angle_gamma 90.00
_cell_formula_units_Z 4
_cell_length_a 4.914(2)
_cell_length_b 11.384(7)
_cell_length_c 8.418(5)
_cell_measurement_reflns_used 1197
_cell_measurement_temperature 293(2)
_cell_measurement_theta_max 29.28
_cell_measurement_theta_min 3.01
_cell_volume 470.1(4)
_computing_cell_refinement 'CrysAlis (Oxford Diffraction, 2003)'
_computing_data_collection 'CrysAlis (Oxford Diffraction, 2003)'
_computing_data_reduction 'CrysAlis (Oxford Diffraction, 2003)'
_computing_molecular_graphics 'XP (Siemens, 1990)'
_computing_publication_material 'SHELXL-97 (Sheldrick, 1997)'
_computing_structure_refinement 'SHELXL-97 (Sheldrick, 1997)'
_computing_structure_solution 'SHELXS-97 (Sheldrick, 1990)'
_diffrn_ambient_temperature 293(2)
_diffrn_measured_fraction_theta_full 0.396
_diffrn_measured_fraction_theta_max 0.396
_diffrn_measurement_device_type 'Kuma KM4CCD \k geometry'
_diffrn_measurement_method '\w scans'
_diffrn_radiation_monochromator graphite
_diffrn_radiation_source 'fine-focus sealed tube'
_diffrn_radiation_type MoK\a
_diffrn_radiation_wavelength 0.71073
_diffrn_reflns_av_R_equivalents 0.0799
_diffrn_reflns_av_sigmaI/netI 0.0507
_diffrn_reflns_limit_h_max 6
_diffrn_reflns_limit_h_min -6
_diffrn_reflns_limit_k_max 14
_diffrn_reflns_limit_k_min -14
_diffrn_reflns_limit_l_max 6
_diffrn_reflns_limit_l_min -5
_diffrn_reflns_number 3383
_diffrn_reflns_theta_full 29.28
_diffrn_reflns_theta_max 29.28
_diffrn_reflns_theta_min 3.01
_exptl_absorpt_coefficient_mu 1.230
_exptl_absorpt_correction_T_max 0.89
_exptl_absorpt_correction_T_min 0.43
_exptl_absorpt_correction_type analytical
_exptl_absorpt_process_details
;
Katrusiak, A. (2003). REDSHADE - Program for correcting
reflections intensities for DAC absorption, gasket shadowing
and sample crystal absorption. Adam Mickiewicz University, Pozna\'n.
Katrusiak, A. (2004). Z. Kristallogr. 219, 461-467
;
_exptl_crystal_colour colourless
_exptl_crystal_density_diffrn 1.822
_exptl_crystal_density_method 'not measured'
_exptl_crystal_description disc
_exptl_crystal_F_000 256
_exptl_crystal_size_max 0.44
_exptl_crystal_size_mid 0.40
_exptl_crystal_size_min 0.18
_refine_diff_density_max 0.238
_refine_diff_density_min -0.310
_refine_ls_extinction_method none
_refine_ls_goodness_of_fit_ref 1.368
_refine_ls_hydrogen_treatment mixed
_refine_ls_matrix_type full
_refine_ls_number_parameters 59
_refine_ls_number_reflns 508
_refine_ls_number_restraints 0
_refine_ls_restrained_S_all 1.368
_refine_ls_R_factor_all 0.1461
_refine_ls_R_factor_gt 0.1167
_refine_ls_shift/su_max 0.000
_refine_ls_shift/su_mean 0.000
_refine_ls_structure_factor_coef Fsqd
_refine_ls_weighting_details 'calc w=1/[\s^2^(Fo^2^)+(0.0327P)^2^+1.9238P] where P=(Fo^2^+2Fc^2^)/3'
_refine_ls_weighting_scheme calc
_refine_ls_wR_factor_gt 0.1779
_refine_ls_wR_factor_ref 0.1905
_reflns_number_gt 413
_reflns_number_total 508
_reflns_threshold_expression >2sigma(I)
_cod_data_source_file av5090.cif
_cod_data_source_block dichloroacetic_acid_1
_cod_depositor_comments
;
The following automatic conversions were performed:
'_symmetry_cell_setting' value 'Monoclinic' changed to 'monoclinic'
according to '/home/saulius/struct/CIF-dictionaries/cif_core.dic'
dictionary named 'cif_core.dic' version 2.4.1 from 2010-06-29.

Automatic conversion script
Id: cif_fix_enum 1527 2010-12-29 10:47:43Z saulius 

The following automatic conversions were performed:

'_symmetry_cell_setting' value 'Monoclinic' changed to 'monoclinic'
according to /home/saulius/struct/CIF-dictionaries/cif_core.dic
dictionary named 'cif_core.dic' version 2.4.1 from 2010-06-29.

Automatic conversion script
Id: cif_fix_values 1715 2011-07-08 13:25:40Z adriana 
;
_cod_original_cell_volume 470.1(5)
_cod_original_sg_symbol_H-M 'P 21/n'
_cod_database_code 2102959

loop_
_symmetry_equiv_pos_as_xyz
'x, y, z'
'-x+1/2, y+1/2, -z+1/2'
'-x, -y, -z'
'x-1/2, -y-1/2, z-1/2'

loop_
_atom_site_type_symbol
_atom_site_label
_atom_site_fract_x
_atom_site_fract_y
_atom_site_fract_z
_atom_site_U_iso_or_equiv
_atom_site_adp_type
_atom_site_calc_flag
_atom_site_refinement_flags
_atom_site_occupancy
Cl Cl1 0.2403(7) 0.1223(2) 0.4428(6) 0.0694(18) Uani d . 1
Cl Cl2 0.2874(7) 0.3278(2) 0.2459(5) 0.0772(18) Uani d . 1
O O1 0.6725(13) 0.0452(6) 0.1850(13) 0.063(4) Uani d . 1
H H1 0.6828 0.0008 0.1089 0.095 Uiso calc R 1
O O2 0.3004(15) 0.1118(5) 0.0498(14) 0.057(4) Uani d . 1
C C1 0.4645(19) 0.1134(7) 0.161(2) 0.045(6) Uani d . 1
C C2 0.439(2) 0.1947(9) 0.308(2) 0.041(6) Uani d . 1
H H2 0.582(18) 0.216(7) 0.330(15) 0.03(3) Uiso d . 1

loop_
_atom_site_aniso_label
_atom_site_aniso_U_11
_atom_site_aniso_U_22
_atom_site_aniso_U_33
_atom_site_aniso_U_12
_atom_site_aniso_U_13
_atom_site_aniso_U_23
Cl1 0.094(2) 0.071(2) 0.045(6) -0.0060(15) 0.014(2) 0.0005(16)
Cl2 0.127(3) 0.049(2) 0.056(6) 0.0314(16) 0.011(3) -0.0035(15)
O1 0.056(4) 0.063(5) 0.070(15) 0.021(3) -0.007(5) -0.020(4)
O2 0.059(4) 0.055(5) 0.056(15) 0.021(3) -0.006(6) -0.012(4)
C1 0.032(4) 0.040(7) 0.06(2) -0.009(4) 0.004(7) 0.003(6)
C2 0.051(6) 0.046(7) 0.03(2) 0.001(5) 0.011(8) -0.007(5)

loop_
_atom_type_symbol
_atom_type_description
_atom_type_scat_dispersion_real
_atom_type_scat_dispersion_imag
_atom_type_scat_source
C C 0.0033 0.0016 'International Tables Vol C Tables 4.2.6.8 and 6.1.1.4'
H H 0.0000 0.0000 'International Tables Vol C Tables 4.2.6.8 and 6.1.1.4'
O O 0.0106 0.0060 'International Tables Vol C Tables 4.2.6.8 and 6.1.1.4'
Cl Cl 0.1484 0.1585 'International Tables Vol C Tables 4.2.6.8 and 6.1.1.4'

loop_
_geom_angle_atom_site_label_1
_geom_angle_atom_site_label_2
_geom_angle_atom_site_label_3
_geom_angle
O2 C1 O1 127.2(13)
O2 C1 C2 123.1(9)
O1 C1 C2 109.5(13)
C1 C2 Cl1 108.2(8)
C1 C2 Cl2 109.4(12)
Cl1 C2 Cl2 110.9(6)

loop_
_geom_bond_atom_site_label_1
_geom_bond_atom_site_label_2
_geom_bond_distance
Cl1 C2 1.750(15)
Cl2 C2 1.753(12)
O1 C1 1.290(12)
O2 C1 1.197(17)
C1 C2 1.55(2)

loop_
_geom_torsion_atom_site_label_1
_geom_torsion_atom_site_label_2
_geom_torsion_atom_site_label_3
_geom_torsion_atom_site_label_4
_geom_torsion
O2 C1 C2 Cl1 86.8(15)
O1 C1 C2 Cl1 -88.5(9)
O2 C1 C2 Cl2 -34.1(16)
O1 C1 C2 Cl2 150.6(8)

loop_
_cod_related_entry_id
_cod_related_entry_database
_cod_related_entry_code
1 ChemSpider 10771217
